data_1520064
loop_
_publ_author_name
'Zhang, Jiaheng'
'Shreeve, Jean&#x2019;ne M.'

_publ_section_title
;
 Nitroaminofurazans with Azo and Azoxy Linkages: A Comparative Study of
 Structural, Electronic, Physicochemical, and Energetic Properties
;
_journal_issue 23
_journal_name_full 'The Journal of Physical Chemistry C'
_journal_page_first 12887
_journal_paper_doi 10.1021/acs.jpcc.5b03714
_journal_volume 119
_journal_year 2015
_chemical_formula_sum 'C4 H2 N10 O7'
_chemical_formula_weight 302.16
_chemical_name_systematic
; 
 ? 
;
_space_group_IT_number 7
_symmetry_cell_setting monoclinic
_symmetry_space_group_name_Hall 'P -2yac'
_symmetry_space_group_name_H-M 'P 1 n 1'
_atom_sites_solution_hydrogens geom
_atom_sites_solution_primary direct
_atom_sites_solution_secondary difmap
_audit_creation_method SHELXL-97
_cell_angle_alpha 90.00
_cell_angle_beta 115.40(3)
_cell_angle_gamma 90.00
_cell_formula_units_Z 2
_cell_length_a 7.8000(16)
_cell_length_b 8.2000(16)
_cell_length_c 8.6000(17)
_cell_measurement_reflns_used 9861
_cell_measurement_temperature 173(2)
_cell_measurement_theta_max 35.17
_cell_measurement_theta_min 2.47
_cell_volume 496.9(2)
_computing_cell_refinement 'Bruker XSCANS'
_computing_data_collection 'Bruker XSCANS'
_computing_data_reduction 'Bruker SHELXTL'
_computing_molecular_graphics 'Bruker SHELXTL'
_computing_publication_material 'Bruker SHELXTL'
_computing_structure_refinement 'SHELXL-97 (Sheldrick, 2008)'
_computing_structure_solution 'SHELXS-97 (Sheldrick, 2008)'
_diffrn_ambient_temperature 173(2)
_diffrn_measured_fraction_theta_full 0.974
_diffrn_measured_fraction_theta_max 0.974
_diffrn_measurement_device_type 'Bruker P4'
_diffrn_measurement_method '\w scans'
_diffrn_radiation_monochromator graphite
_diffrn_radiation_source 'fine-focus sealed tube'
_diffrn_radiation_type MoK\a
_diffrn_radiation_wavelength 0.71073
_diffrn_reflns_av_R_equivalents 0.0218
_diffrn_reflns_av_sigmaI/netI 0.0197
_diffrn_reflns_limit_h_max 8
_diffrn_reflns_limit_h_min -9
_diffrn_reflns_limit_k_max 9
_diffrn_reflns_limit_k_min -9
_diffrn_reflns_limit_l_max 10
_diffrn_reflns_limit_l_min -10
_diffrn_reflns_number 7282
_diffrn_reflns_theta_full 25.00
_diffrn_reflns_theta_max 25.00
_diffrn_reflns_theta_min 3.61
_exptl_absorpt_coefficient_mu 0.189
_exptl_absorpt_correction_T_max 0.9503
_exptl_absorpt_correction_T_min 0.9169
_exptl_absorpt_correction_type multi-scan
_exptl_absorpt_process_details Sadabs
_exptl_crystal_colour colorless
_exptl_crystal_density_diffrn 2.020
_exptl_crystal_density_method 'not measured'
_exptl_crystal_description prism
_exptl_crystal_F_000 304
_refine_diff_density_max 0.685
_refine_diff_density_min -0.201
_refine_diff_density_rms 0.049
_refine_ls_abs_structure_details 'Flack H D (1983), Acta Cryst. A39, 876-881'
_refine_ls_abs_structure_Flack 3(2)
_refine_ls_extinction_method none
_refine_ls_goodness_of_fit_ref 1.049
_refine_ls_hydrogen_treatment constr
_refine_ls_matrix_type full
_refine_ls_number_parameters 190
_refine_ls_number_reflns 1563
_refine_ls_number_restraints 2
_refine_ls_restrained_S_all 1.048
_refine_ls_R_factor_all 0.0352
_refine_ls_R_factor_gt 0.0350
_refine_ls_shift/su_max 0.000
_refine_ls_shift/su_mean 0.000
_refine_ls_structure_factor_coef Fsqd
_refine_ls_weighting_details 'calc w=1/[\s^2^(Fo^2^)+(0.0287P)^2^+0.5618P] where P=(Fo^2^+2Fc^2^)/3'
_refine_ls_weighting_scheme calc
_refine_ls_wR_factor_gt 0.0815
_refine_ls_wR_factor_ref 0.0816
_reflns_number_gt 1552
_reflns_number_total 1563
_reflns_threshold_expression >2sigma(I)
_cod_data_source_file jp5b03714_si_003.cif
_cod_data_source_block a
_cod_depositor_comments
;
The following automatic conversions were performed:

'_symmetry_cell_setting' value 'Monoclinic' changed to 'monoclinic'
according to
/usr/data/users/saulius/crontab/automatic-downloads/rss-feeds/ACS/lib/dictionaries/cif_core.dic
dictionary named 'cif_core.dic' version 2.4.2 from 2011-04-26.

'_exptl_absorpt_correction_type' value 'Multi-scan' changed to
'multi-scan' according to
/usr/data/users/saulius/crontab/automatic-downloads/rss-feeds/ACS/lib/dictionaries/cif_core.dic
dictionary named 'cif_core.dic' version 2.4.2 from 2011-04-26.

Automatic conversion script
Id: cif_fix_values 3271 2015-04-21 07:52:19Z andrius 

 Adding full bibliography for 1520063--1520064.cif.
;
_cod_original_cell_volume 496.88(17)
_cod_original_sg_symbol_H-M Pn
_cod_database_code 1520064

loop_
_symmetry_equiv_pos_as_xyz
'x, y, z'
'x+1/2, -y, z+1/2'

loop_
_atom_site_label
_atom_site_type_symbol
_atom_site_fract_x
_atom_site_fract_y
_atom_site_fract_z
_atom_site_U_iso_or_equiv
_atom_site_adp_type
_atom_site_occupancy
_atom_site_symmetry_multiplicity
_atom_site_calc_flag
_atom_site_refinement_flags
N10 N 0.2189(4) 0.4508(3) 0.3888(3) 0.0226(6) Uani 1 1 d .
N5 N 0.2787(4) 0.8091(3) -0.1414(4) 0.0204(6) Uani 1 1 d .
N3 N 0.3091(4) 0.9979(3) -0.4217(4) 0.0208(6) Uani 1 1 d .
H3A H 0.3753 1.0340 -0.3163 0.025 Uiso 1 1 d R
N6 N 0.2738(4) 0.6995(3) -0.0383(3) 0.0199(6) Uani 1 1 d .
N4 N 0.3391(4) 1.0658(3) -0.5512(3) 0.0220(6) Uani 1 1 d .
N9 N 0.2424(4) 0.5200(3) 0.2539(4) 0.0210(6) Uani 1 1 d .
H9A H 0.1740 0.4829 0.1493 0.025 Uiso 1 1 d R
C1 C 0.1663(5) 0.7819(4) -0.3156(4) 0.0190(7) Uani 1 1 d .
O1 O 0.4639(4) 1.1686(3) -0.5063(3) 0.0256(6) Uani 1 1 d .
O2 O 0.2366(4) 1.0263(3) -0.6985(3) 0.0295(6) Uani 1 1 d .
O7 O 0.0943(4) 0.3500(3) 0.3490(3) 0.0310(6) Uani 1 1 d .
O6 O 0.3180(4) 0.4992(3) 0.5314(3) 0.0287(6) Uani 1 1 d .
C3 C 0.3854(5) 0.7304(4) 0.1385(4) 0.0165(6) Uani 1 1 d .
N7 N 0.5160(5) 0.8396(3) 0.2024(4) 0.0258(6) Uani 1 1 d .
O3 O -0.0434(4) 0.7012(3) -0.5565(3) 0.0326(6) Uani 1 1 d .
C2 C 0.1793(5) 0.8745(4) -0.4476(4) 0.0193(7) Uani 1 1 d .
N1 N 0.0306(5) 0.6740(3) -0.3815(4) 0.0274(7) Uani 1 1 d .
C4 C 0.3664(5) 0.6429(4) 0.2748(4) 0.0194(7) Uani 1 1 d .
O5 O 0.5826(4) 0.8261(3) 0.3737(3) 0.0289(6) Uani 1 1 d .
N2 N 0.0513(5) 0.8271(4) -0.5947(4) 0.0291(7) Uani 1 1 d .
N8 N 0.4904(5) 0.7026(4) 0.4207(4) 0.0296(7) Uani 1 1 d .
O4 O 0.1778(4) 0.5769(2) -0.0806(3) 0.0279(5) Uani 1 1 d .

loop_
_atom_site_aniso_label
_atom_site_aniso_U_11
_atom_site_aniso_U_22
_atom_site_aniso_U_33
_atom_site_aniso_U_23
_atom_site_aniso_U_13
_atom_site_aniso_U_12
N10 0.0196(17) 0.0270(13) 0.0243(16) 0.0076(12) 0.0124(13) 0.0029(12)
N5 0.0174(16) 0.0201(12) 0.0243(15) -0.0073(12) 0.0095(12) -0.0045(11)
N3 0.0203(17) 0.0299(14) 0.0126(13) 0.0010(10) 0.0075(11) -0.0069(11)
N6 0.0214(15) 0.0236(13) 0.0215(15) -0.0043(11) 0.0156(13) -0.0008(12)
N4 0.0223(18) 0.0254(14) 0.0180(14) 0.0032(11) 0.0084(12) 0.0008(12)
N9 0.0211(17) 0.0234(13) 0.0137(13) 0.0015(10) 0.0027(11) -0.0019(11)
C1 0.0143(17) 0.0200(14) 0.0237(16) 0.0007(12) 0.0090(14) 0.0020(12)
O1 0.0183(14) 0.0291(12) 0.0313(13) 0.0044(10) 0.0124(11) -0.0046(10)
O2 0.0309(15) 0.0367(13) 0.0166(13) 0.0020(9) 0.0061(11) 0.0017(11)
O7 0.0297(16) 0.0340(12) 0.0259(13) 0.0061(10) 0.0086(11) -0.0071(12)
O6 0.0310(16) 0.0399(14) 0.0128(12) 0.0012(9) 0.0070(10) -0.0031(10)
C3 0.0174(17) 0.0184(14) 0.0158(14) -0.0037(11) 0.0091(12) -0.0003(12)
N7 0.0248(17) 0.0336(15) 0.0225(15) -0.0083(12) 0.0135(13) -0.0061(13)
O3 0.0336(16) 0.0372(15) 0.0237(13) -0.0049(11) 0.0091(12) -0.0156(12)
C2 0.0130(18) 0.0240(16) 0.0190(17) -0.0028(12) 0.0050(14) 0.0016(12)
N1 0.0278(19) 0.0232(14) 0.0313(16) -0.0017(12) 0.0126(14) -0.0051(11)
C4 0.0142(18) 0.0246(15) 0.0191(17) -0.0023(11) 0.0070(14) -0.0016(12)
O5 0.0190(14) 0.0372(13) 0.0262(13) -0.0065(10) 0.0056(10) -0.0120(10)
N2 0.0243(18) 0.0379(16) 0.0225(15) -0.0029(12) 0.0076(13) -0.0146(13)
N8 0.0243(17) 0.0394(18) 0.0221(15) -0.0060(12) 0.0071(13) -0.0068(13)
O4 0.0331(12) 0.0247(11) 0.0232(10) -0.0009(9) 0.0094(9) -0.0060(9)

loop_
_atom_type_symbol
_atom_type_description
_atom_type_scat_dispersion_real
_atom_type_scat_dispersion_imag
_atom_type_scat_source
C C 0.0033 0.0016 'International Tables Vol C Tables 4.2.6.8 and 6.1.1.4'
H H 0.0000 0.0000 'International Tables Vol C Tables 4.2.6.8 and 6.1.1.4'
N N 0.0061 0.0033 'International Tables Vol C Tables 4.2.6.8 and 6.1.1.4'
O O 0.0106 0.0060 'International Tables Vol C Tables 4.2.6.8 and 6.1.1.4'

loop_
_geom_angle_atom_site_label_1
_geom_angle_atom_site_label_2
_geom_angle_atom_site_label_3
_geom_angle
O6 N10 O7 127.0(3)
O6 N10 N9 117.7(3)
O7 N10 N9 115.3(3)
N6 N5 C1 116.3(2)
N4 N3 C2 122.9(3)
N4 N3 H3A 118.6
C2 N3 H3A 118.5
O4 N6 N5 125.1(2)
O4 N6 C3 119.2(3)
N5 N6 C3 115.7(2)
O2 N4 O1 126.4(3)
O2 N4 N3 118.6(3)
O1 N4 N3 114.9(3)
C4 N9 N10 122.8(3)
C4 N9 H9A 118.6
N10 N9 H9A 118.6
N1 C1 N5 126.5(3)
N1 C1 C2 109.9(3)
N5 C1 C2 123.6(3)
N7 C3 N6 126.3(3)
N7 C3 C4 109.8(3)
N6 C3 C4 123.9(3)
C3 N7 O5 105.9(3)
N1 O3 N2 111.3(2)
N2 C2 N3 125.8(3)
N2 C2 C1 109.6(3)
N3 C2 C1 124.6(3)
C1 N1 O3 104.2(3)
N8 C4 N9 126.7(3)
N8 C4 C3 107.7(3)
N9 C4 C3 125.6(3)
N7 O5 N8 111.9(3)
C2 N2 O3 105.0(3)
C4 N8 O5 104.7(3)

loop_
_geom_bond_atom_site_label_1
_geom_bond_atom_site_label_2
_geom_bond_distance
N10 O6 1.203(4)
N10 O7 1.208(4)
N10 N9 1.373(4)
N5 N6 1.274(3)
N5 C1 1.391(4)
N3 N4 1.352(4)
N3 C2 1.380(4)
N3 H3A 0.8800
N6 O4 1.212(3)
N6 C3 1.414(4)
N4 O2 1.216(4)
N4 O1 1.218(4)
N9 C4 1.355(4)
N9 H9A 0.8800
C1 N1 1.308(5)
C1 C2 1.406(5)
C3 N7 1.288(5)
C3 C4 1.435(4)
N7 O5 1.340(4)
O3 N1 1.380(4)
O3 N2 1.388(4)
C2 N2 1.291(5)
C4 N8 1.306(5)
O5 N8 1.399(4)

loop_
_geom_hbond_atom_site_label_D
_geom_hbond_atom_site_label_H
_geom_hbond_atom_site_label_A
_geom_hbond_distance_DH
_geom_hbond_distance_HA
_geom_hbond_distance_DA
_geom_hbond_angle_DHA
_geom_hbond_site_symmetry_A
N3 H3A N2 0.88 2.14 2.997(4) 165.0 2_575
N3 H3A O2 0.88 2.60 3.058(4) 113.3 2_575
N9 H9A O4 0.88 2.13 2.739(3) 125.3 .
N9 H9A N8 0.88 2.41 3.252(4) 159.9 2_464
N9 H9A O6 0.88 2.52 3.035(4) 118.1 2_464

loop_
_geom_torsion_atom_site_label_1
_geom_torsion_atom_site_label_2
_geom_torsion_atom_site_label_3
_geom_torsion_atom_site_label_4
_geom_torsion
C1 N5 N6 O4 -1.2(4)
C1 N5 N6 C3 -178.7(3)
C2 N3 N4 O2 6.3(5)
C2 N3 N4 O1 -177.1(3)
O6 N10 N9 C4 -2.4(5)
O7 N10 N9 C4 175.2(3)
N6 N5 C1 N1 14.2(4)
N6 N5 C1 C2 -168.5(3)
O4 N6 C3 N7 168.2(3)
N5 N6 C3 N7 -14.1(4)
O4 N6 C3 C4 -12.4(4)
N5 N6 C3 C4 165.2(3)
N6 C3 N7 O5 179.6(3)
C4 C3 N7 O5 0.2(4)
N4 N3 C2 N2 -12.0(5)
N4 N3 C2 C1 168.6(3)
N1 C1 C2 N2 1.0(4)
N5 C1 C2 N2 -176.6(3)
N1 C1 C2 N3 -179.5(3)
N5 C1 C2 N3 2.9(5)
N5 C1 N1 O3 176.7(3)
C2 C1 N1 O3 -0.8(4)
N2 O3 N1 C1 0.4(4)
N10 N9 C4 N8 6.6(5)
N10 N9 C4 C3 -173.9(3)
N7 C3 C4 N8 -0.5(4)
N6 C3 C4 N8 -179.9(3)
N7 C3 C4 N9 180.0(3)
N6 C3 C4 N9 0.5(5)
C3 N7 O5 N8 0.1(4)
N3 C2 N2 O3 179.8(3)
C1 C2 N2 O3 -0.7(4)
N1 O3 N2 C2 0.2(4)
N9 C4 N8 O5 -179.9(3)
C3 C4 N8 O5 0.5(4)
N7 O5 N8 C4 -0.4(4)
